data_4068825
loop_
_publ_author_name
'Beer, Stephan'
'Brandhorst, Kai'
'Hrib, Cristian G.'
'Wu, Xian'
'Haberlag, Birte'
'Grunenberg, J\"org'
'Jones, Peter G.'
'Tamm, Matthias'

_publ_section_title
;
 Experimental and Theoretical Investigations of Catalytic Alkyne
 Cross-Metathesis with Imidazolin-2-iminato Tungsten Alkylidyne Complexes
;
_journal_issue 5
_journal_name_full Organometallics
_journal_page_first 1534
_journal_paper_doi 10.1021/om801119t
_journal_volume 28
_journal_year 2009
_chemical_formula_sum 'C24 H47 N3 O2 W'
_chemical_formula_weight 593.50
_chemical_name_systematic
; 
 ? 
;
_space_group_IT_number 19
_symmetry_cell_setting orthorhombic
_symmetry_space_group_name_Hall 'P 2ac 2ab'
_symmetry_space_group_name_H-M 'P 21 21 21'
_atom_sites_solution_hydrogens geom
_atom_sites_solution_primary direct
_atom_sites_solution_secondary difmap
_audit_creation_method SHELXL-97
_cell_angle_alpha 90.00
_cell_angle_beta 90.00
_cell_angle_gamma 90.00
_cell_formula_units_Z 4
_cell_length_a 10.5977(8)
_cell_length_b 11.6455(8)
_cell_length_c 22.844(2)
_cell_measurement_reflns_used 9894
_cell_measurement_temperature 100(2)
_cell_measurement_theta_max 27.5
_cell_measurement_theta_min 2
_cell_volume 2819.3(4)
_computing_cell_refinement 'Bruker APEX2'
_computing_data_collection 'Bruker APEX2'
_computing_data_reduction 'Bruker APEX2'
_computing_molecular_graphics 'Bruker XP'
_computing_publication_material SHELXL-97
_computing_structure_refinement 'SHELXL-97 (Sheldrick, 1997)'
_computing_structure_solution 'SHELXS-97 (Sheldrick, 1990)'
_diffrn_ambient_temperature 100(2)
_diffrn_measured_fraction_theta_full 0.999
_diffrn_measured_fraction_theta_max 0.999
_diffrn_measurement_device_type 'Bruker APEX2 CCD'
_diffrn_measurement_method '\w- and \f-scans'
_diffrn_radiation_monochromator graphite
_diffrn_radiation_source 'fine-focus sealed tube'
_diffrn_radiation_type MoK\a
_diffrn_radiation_wavelength 0.71073
_diffrn_reflns_av_R_equivalents 0.0666
_diffrn_reflns_av_sigmaI/netI 0.0466
_diffrn_reflns_limit_h_max 13
_diffrn_reflns_limit_h_min -13
_diffrn_reflns_limit_k_max 15
_diffrn_reflns_limit_k_min -15
_diffrn_reflns_limit_l_max 30
_diffrn_reflns_limit_l_min -30
_diffrn_reflns_number 48991
_diffrn_reflns_theta_full 27.50
_diffrn_reflns_theta_max 27.87
_diffrn_reflns_theta_min 2.50
_diffrn_standards_decay_% 0
_exptl_absorpt_coefficient_mu 4.119
_exptl_absorpt_correction_T_max 0.7341
_exptl_absorpt_correction_T_min 0.5437
_exptl_absorpt_correction_type multi-scan
_exptl_absorpt_process_details SADABS
_exptl_crystal_colour colourless
_exptl_crystal_density_diffrn 1.398
_exptl_crystal_density_meas ?
_exptl_crystal_density_method 'not measured'
_exptl_crystal_description tablet
_exptl_crystal_F_000 1208
_exptl_crystal_size_max 0.15
_exptl_crystal_size_mid 0.08
_exptl_crystal_size_min 0.08
_refine_diff_density_max 0.717
_refine_diff_density_min -0.994
_refine_diff_density_rms 0.118
_refine_ls_abs_structure_details 'Flack H D (1983), Acta Cryst. A39, 876-881'
_refine_ls_abs_structure_Flack 0.157(7)
_refine_ls_extinction_method none
_refine_ls_goodness_of_fit_ref 1.061
_refine_ls_hydrogen_treatment 'methyls rigid and others riding'
_refine_ls_matrix_type full
_refine_ls_number_parameters 272
_refine_ls_number_reflns 6714
_refine_ls_number_restraints 0
_refine_ls_restrained_S_all 1.061
_refine_ls_R_factor_all 0.0360
_refine_ls_R_factor_gt 0.0266
_refine_ls_shift/su_max 0.002
_refine_ls_shift/su_mean 0.000
_refine_ls_structure_factor_coef Fsqd
_refine_ls_weighting_details 'calc w=1/[\s^2^(Fo^2^)+(0.0042P)^2^+2.1158P] where P=(Fo^2^+2Fc^2^)/3'
_refine_ls_weighting_scheme calc
_refine_ls_wR_factor_gt 0.0435
_refine_ls_wR_factor_ref 0.0459
_reflns_number_gt 6083
_reflns_number_total 6714
_reflns_threshold_expression >2sigma(I)
_cod_data_source_file om801119t_si_005.cif
_cod_data_source_block 4a
_cod_depositor_comments
;
The following automatic conversions were performed:

'_exptl_crystal_density_meas' value 'not measured' was changed to '?'
- the value is perceived as not measured.

Automatic conversion script
Id: cif_fix_values 3008 2015-01-20 13:52:24Z robertas 
;
_cod_database_code 4068825

loop_
_symmetry_equiv_pos_as_xyz
'x, y, z'
'-x+1/2, -y, z+1/2'
'-x, y+1/2, -z+1/2'
'x+1/2, -y+1/2, -z'

loop_
_atom_site_label
_atom_site_type_symbol
_atom_site_fract_x
_atom_site_fract_y
_atom_site_fract_z
_atom_site_U_iso_or_equiv
_atom_site_adp_type
_atom_site_occupancy
_atom_site_symmetry_multiplicity
_atom_site_calc_flag
_atom_site_refinement_flags
W W 0.828584(13) 0.350344(12) 0.384643(7) 0.01099(4) Uani 1 1 d .
N1 N 0.8530(3) 0.4277(3) 0.45533(14) 0.0140(8) Uani 1 1 d .
N2 N 0.9075(3) 0.6002(3) 0.50745(14) 0.0153(7) Uani 1 1 d .
N3 N 0.7792(3) 0.4778(3) 0.55179(14) 0.0135(7) Uani 1 1 d .
O1 O 0.7985(2) 0.1923(2) 0.39792(11) 0.0138(6) Uani 1 1 d .
O2 O 0.9707(2) 0.3627(2) 0.33468(10) 0.0146(6) Uani 1 1 d .
C1 C 0.6967(4) 0.4117(3) 0.34932(18) 0.0172(9) Uani 1 1 d .
C2 C 0.5834(4) 0.4748(4) 0.32525(19) 0.0227(10) Uani 1 1 d .
C3 C 0.6257(5) 0.5739(4) 0.2870(3) 0.0396(15) Uani 1 1 d .
H3A H 0.6738 0.6289 0.3106 0.047 Uiso 1 1 calc R
H3B H 0.5516 0.6122 0.2703 0.047 Uiso 1 1 calc R
H3C H 0.6791 0.5447 0.2553 0.047 Uiso 1 1 calc R
C4 C 0.5032(5) 0.3918(4) 0.2880(2) 0.0396(14) Uani 1 1 d .
H4A H 0.4757 0.3271 0.3122 0.048 Uiso 1 1 calc R
H4B H 0.5539 0.3631 0.2552 0.048 Uiso 1 1 calc R
H4C H 0.4292 0.4325 0.2728 0.048 Uiso 1 1 calc R
C5 C 0.5005(5) 0.5171(5) 0.3752(2) 0.0528(16) Uani 1 1 d .
H5A H 0.4702 0.4512 0.3979 0.063 Uiso 1 1 calc R
H5B H 0.4282 0.5592 0.3592 0.063 Uiso 1 1 calc R
H5C H 0.5496 0.5680 0.4006 0.063 Uiso 1 1 calc R
C6 C 0.8448(4) 0.4961(3) 0.50011(16) 0.0123(8) Uani 1 1 d .
C7 C 0.8822(3) 0.6412(4) 0.56355(16) 0.0172(8) Uani 1 1 d .
H7 H 0.9145 0.7101 0.5801 0.021 Uiso 1 1 calc R
C8 C 0.8048(3) 0.5675(3) 0.59008(17) 0.0148(9) Uani 1 1 d .
H8 H 0.7726 0.5751 0.6287 0.018 Uiso 1 1 calc R
C9 C 0.9810(4) 0.6608(4) 0.46100(17) 0.0199(9) Uani 1 1 d .
C10 C 0.8919(4) 0.6891(4) 0.41082(19) 0.0249(10) Uani 1 1 d .
H10A H 0.8607 0.6177 0.3933 0.030 Uiso 1 1 calc R
H10B H 0.9370 0.7339 0.3811 0.030 Uiso 1 1 calc R
H10C H 0.8205 0.7339 0.4257 0.030 Uiso 1 1 calc R
C11 C 1.0917(4) 0.5849(4) 0.4408(2) 0.0235(10) Uani 1 1 d .
H11A H 1.0588 0.5147 0.4227 0.028 Uiso 1 1 calc R
H11B H 1.1441 0.5647 0.4746 0.028 Uiso 1 1 calc R
H11C H 1.1428 0.6270 0.4122 0.028 Uiso 1 1 calc R
C12 C 1.0343(5) 0.7714(4) 0.4864(2) 0.0324(12) Uani 1 1 d .
H12A H 1.0921 0.7531 0.5186 0.039 Uiso 1 1 calc R
H12B H 0.9651 0.8191 0.5012 0.039 Uiso 1 1 calc R
H12C H 1.0800 0.8134 0.4559 0.039 Uiso 1 1 calc R
C13 C 0.6904(4) 0.3802(3) 0.56303(17) 0.0141(9) Uani 1 1 d .
C14 C 0.5823(4) 0.3859(3) 0.51885(18) 0.0178(9) Uani 1 1 d .
H14A H 0.6163 0.3794 0.4791 0.021 Uiso 1 1 calc R
H14B H 0.5379 0.4592 0.5230 0.021 Uiso 1 1 calc R
H14C H 0.5234 0.3225 0.5261 0.021 Uiso 1 1 calc R
C15 C 0.6361(4) 0.3932(3) 0.62410(19) 0.0238(10) Uani 1 1 d .
H15A H 0.5911 0.4665 0.6270 0.029 Uiso 1 1 calc R
H15B H 0.7047 0.3915 0.6529 0.029 Uiso 1 1 calc R
H15C H 0.5774 0.3300 0.6319 0.029 Uiso 1 1 calc R
C16 C 0.7606(4) 0.2656(3) 0.55889(19) 0.0192(9) Uani 1 1 d .
H16A H 0.7970 0.2573 0.5197 0.023 Uiso 1 1 calc R
H16B H 0.7015 0.2025 0.5662 0.023 Uiso 1 1 calc R
H16C H 0.8281 0.2636 0.5881 0.023 Uiso 1 1 calc R
C17 C 0.7058(3) 0.1065(3) 0.3842(2) 0.0163(8) Uani 1 1 d .
C18 C 0.7626(4) -0.0075(3) 0.4043(2) 0.0245(10) Uani 1 1 d .
H18A H 0.7769 -0.0050 0.4467 0.029 Uiso 1 1 calc R
H18B H 0.8430 -0.0203 0.3841 0.029 Uiso 1 1 calc R
H18C H 0.7042 -0.0701 0.3950 0.029 Uiso 1 1 calc R
C19 C 0.6821(5) 0.1054(4) 0.31859(18) 0.0295(10) Uani 1 1 d .
H19A H 0.7598 0.0836 0.2981 0.035 Uiso 1 1 calc R
H19B H 0.6556 0.1820 0.3058 0.035 Uiso 1 1 calc R
H19C H 0.6155 0.0497 0.3095 0.035 Uiso 1 1 calc R
C20 C 0.5855(4) 0.1331(4) 0.4175(2) 0.0251(10) Uani 1 1 d .
H20A H 0.6031 0.1335 0.4596 0.030 Uiso 1 1 calc R
H20B H 0.5220 0.0744 0.4087 0.030 Uiso 1 1 calc R
H20C H 0.5537 0.2086 0.4056 0.030 Uiso 1 1 calc R
C21 C 1.0020(4) 0.3970(3) 0.27612(17) 0.0173(9) Uani 1 1 d .
C22 C 1.1339(4) 0.3521(5) 0.26409(19) 0.0281(10) Uani 1 1 d .
H22A H 1.1342 0.2682 0.2673 0.034 Uiso 1 1 calc R
H22B H 1.1929 0.3846 0.2927 0.034 Uiso 1 1 calc R
H22C H 1.1598 0.3745 0.2245 0.034 Uiso 1 1 calc R
C23 C 0.9980(4) 0.5279(3) 0.27329(19) 0.0222(10) Uani 1 1 d .
H23A H 1.0597 0.5598 0.3008 0.027 Uiso 1 1 calc R
H23B H 0.9133 0.5547 0.2838 0.027 Uiso 1 1 calc R
H23C H 1.0184 0.5531 0.2335 0.027 Uiso 1 1 calc R
C24 C 0.9078(4) 0.3452(4) 0.23344(17) 0.0230(9) Uani 1 1 d .
H24A H 0.9098 0.2613 0.2366 0.028 Uiso 1 1 calc R
H24B H 0.9300 0.3679 0.1934 0.028 Uiso 1 1 calc R
H24C H 0.8229 0.3731 0.2427 0.028 Uiso 1 1 calc R

loop_
_atom_site_aniso_label
_atom_site_aniso_U_11
_atom_site_aniso_U_22
_atom_site_aniso_U_33
_atom_site_aniso_U_23
_atom_site_aniso_U_13
_atom_site_aniso_U_12
W 0.01037(6) 0.00933(6) 0.01327(7) 0.00070(7) 0.00008(7) 0.00045(7)
N1 0.0143(19) 0.0164(17) 0.0113(17) 0.0010(13) -0.0005(13) -0.0041(14)
N2 0.0168(17) 0.0122(16) 0.0169(19) -0.0008(14) 0.0012(14) -0.0062(14)
N3 0.0136(16) 0.0131(18) 0.0138(19) -0.0009(14) 0.0001(13) -0.0018(13)
O1 0.0102(14) 0.0105(12) 0.0207(17) 0.0005(11) 0.0004(10) -0.0030(9)
O2 0.0173(13) 0.0131(14) 0.0136(14) 0.0028(13) 0.0044(10) 0.0023(13)
C1 0.016(2) 0.018(2) 0.018(2) -0.0014(17) 0.0010(17) -0.0014(16)
C2 0.022(2) 0.023(2) 0.023(3) 0.0017(19) -0.0063(19) 0.0061(19)
C3 0.026(3) 0.026(3) 0.067(4) 0.023(3) -0.013(3) 0.003(2)
C4 0.030(3) 0.040(3) 0.049(4) 0.014(3) -0.015(3) -0.001(2)
C5 0.043(3) 0.069(4) 0.046(4) 0.011(3) 0.003(3) 0.036(3)
C6 0.013(2) 0.0086(17) 0.015(2) 0.0016(15) -0.0019(16) -0.0011(16)
C7 0.0222(18) 0.0099(19) 0.019(2) -0.006(2) 0.0014(16) -0.0026(19)
C8 0.019(2) 0.0107(18) 0.014(2) -0.0043(15) 0.0003(16) 0.0012(16)
C9 0.026(2) 0.012(2) 0.021(2) 0.001(2) 0.0038(17) -0.006(2)
C10 0.033(3) 0.017(2) 0.025(3) 0.0067(18) 0.006(2) 0.0025(18)
C11 0.015(2) 0.022(2) 0.033(3) 0.003(2) 0.0058(19) -0.0057(18)
C12 0.043(3) 0.022(3) 0.033(3) -0.001(2) 0.011(2) -0.017(2)
C13 0.011(2) 0.0115(19) 0.020(2) 0.0003(15) 0.0016(16) -0.0027(14)
C14 0.0113(19) 0.020(2) 0.022(2) -0.0016(18) -0.0015(17) -0.0023(15)
C15 0.022(2) 0.025(2) 0.025(3) -0.0005(19) 0.0061(18) -0.0108(16)
C16 0.022(2) 0.013(2) 0.023(3) 0.0043(19) 0.0021(18) -0.0042(17)
C17 0.0116(18) 0.0138(17) 0.024(2) -0.003(2) 0.0008(19) -0.0036(13)
C18 0.023(2) 0.014(2) 0.037(3) -0.0033(19) 0.0002(19) -0.0030(17)
C19 0.030(2) 0.027(2) 0.032(3) -0.0063(19) -0.006(2) -0.004(2)
C20 0.016(2) 0.017(3) 0.043(3) -0.004(2) 0.0071(18) -0.0070(18)
C21 0.021(2) 0.0119(19) 0.019(2) 0.0016(17) 0.0039(18) 0.0062(17)
C22 0.023(2) 0.032(2) 0.029(2) 0.010(3) 0.0129(17) 0.006(2)
C23 0.029(2) 0.013(2) 0.024(3) 0.0058(18) 0.005(2) -0.0036(19)
C24 0.035(2) 0.015(2) 0.019(2) 0.000(2) 0.0057(17) -0.001(2)

loop_
_atom_type_symbol
_atom_type_description
_atom_type_scat_dispersion_real
_atom_type_scat_dispersion_imag
_atom_type_scat_source
C C 0.0033 0.0016 'International Tables Vol C Tables 4.2.6.8 and 6.1.1.4'
H H 0.0000 0.0000 'International Tables Vol C Tables 4.2.6.8 and 6.1.1.4'
N N 0.0061 0.0033 'International Tables Vol C Tables 4.2.6.8 and 6.1.1.4'
O O 0.0106 0.0060 'International Tables Vol C Tables 4.2.6.8 and 6.1.1.4'
W W -0.8490 6.8722 'International Tables Vol C Tables 4.2.6.8 and 6.1.1.4'

loop_
_geom_angle_atom_site_label_1
_geom_angle_atom_site_label_2
_geom_angle_atom_site_label_3
_geom_angle
C1 W N1 108.08(16)
C1 W O1 109.46(14)
N1 W O1 110.72(12)
C1 W O2 108.88(15)
N1 W O2 111.96(12)
O1 W O2 107.72(11)
C6 N1 W 165.3(3)
C6 N2 C7 108.5(3)
C6 N2 C9 125.1(3)
C7 N2 C9 126.3(3)
C6 N3 C8 108.8(3)
C6 N3 C13 125.3(3)
C8 N3 C13 125.8(3)
C17 O1 W 139.2(2)
C21 O2 W 140.0(2)
C2 C1 W 172.9(3)
C1 C2 C3 110.2(4)
C1 C2 C5 110.1(4)
C3 C2 C5 110.9(4)
C1 C2 C4 109.5(4)
C3 C2 C4 108.7(4)
C5 C2 C4 107.3(4)
N1 C6 N3 127.6(3)
N1 C6 N2 126.6(3)
N3 C6 N2 105.7(3)
C8 C7 N2 108.4(4)
C7 C8 N3 108.6(3)
N2 C9 C10 108.3(3)
N2 C9 C12 108.8(3)
C10 C9 C12 109.6(4)
N2 C9 C11 109.8(3)
C10 C9 C11 111.8(3)
C12 C9 C11 108.5(4)
N3 C13 C15 108.7(3)
N3 C13 C14 109.0(3)
C15 C13 C14 108.6(3)
N3 C13 C16 110.2(3)
C15 C13 C16 109.1(3)
C14 C13 C16 111.1(3)
O1 C17 C20 108.9(3)
O1 C17 C19 109.6(3)
C20 C17 C19 110.9(4)
O1 C17 C18 105.6(3)
C20 C17 C18 110.9(4)
C19 C17 C18 110.8(3)
O2 C21 C22 106.6(3)
O2 C21 C24 109.6(3)
C22 C21 C24 110.6(3)
O2 C21 C23 108.1(3)
C22 C21 C23 111.2(4)
C24 C21 C23 110.5(4)

loop_
_geom_bond_atom_site_label_1
_geom_bond_atom_site_label_2
_geom_bond_distance
W C1 1.765(4)
W N1 1.867(3)
W O1 1.893(2)
W O2 1.896(2)
N1 C6 1.299(5)
N2 C6 1.393(5)
N2 C7 1.394(5)
N2 C9 1.494(5)
N3 C6 1.386(5)
N3 C8 1.389(5)
N3 C13 1.498(5)
O1 C17 1.435(4)
O2 C21 1.435(4)
C1 C2 1.511(5)
C2 C3 1.515(6)
C2 C5 1.522(6)
C2 C4 1.544(6)
C7 C8 1.333(5)
C9 C10 1.521(6)
C9 C12 1.522(6)
C9 C11 1.540(6)
C13 C15 1.516(5)
C13 C14 1.528(5)
C13 C16 1.531(5)
C17 C20 1.517(5)
C17 C19 1.519(6)
C17 C18 1.528(5)
C21 C22 1.518(5)
C21 C24 1.520(6)
C21 C23 1.526(5)

loop_
_cod_related_entry_id
_cod_related_entry_database
_cod_related_entry_code
1 ChemSpider 30659728
